data_1005039
loop_
_publ_author_name
'DiSalvo, F J'
'Trail, S S'
'Yamane, H'
'Brese, N E'

_publ_section_title
;
The crystal structure of Sr6 Cu3 N5 with isolated, bent (Cu(I)2 N3)(7-)
anions and the single crystal structural determination of Sr Cu N
;
_journal_coden_ASTM JALCEU
_journal_name_full 'Journal of Alloys Compd.'
_journal_page_first 122
_journal_page_last 129
_journal_paper_doi 10.1016/S0925-8388(96)02811-3
_journal_volume 255
_journal_year 1997
_chemical_formula_structural 'Sr6 (Cu2 N3) (Cu N2)'
_chemical_formula_sum 'Cu3 N5 Sr6'
_chemical_name_systematic
;
Hexastrontium trinitridodicuprate(I) dinitridocuprate(I)
;
_space_group_IT_number 105
_symmetry_cell_setting tetragonal
_symmetry_Int_Tables_number 105
_symmetry_space_group_name_Hall 'P 4c -2'
_symmetry_space_group_name_H-M 'P 42 m c'
_cell_angle_alpha 90
_cell_angle_beta 90
_cell_angle_gamma 90
_cell_formula_units_Z 2
_cell_length_a 8.6570(12)
_cell_length_b 8.6570(12)
_cell_length_c 7.334(2)
_cell_volume 549.6
_refine_ls_R_factor_all 0.038
_cod_database_code 1005039

loop_
_symmetry_equiv_pos_as_xyz
x,y,z
-x,-y,z
-y,x,1/2+z
y,-x,1/2+z
-x,y,z
x,-y,z
y,x,1/2+z
-y,-x,1/2+z

loop_
_atom_site_aniso_label
_atom_site_aniso_U_11
_atom_site_aniso_U_12
_atom_site_aniso_U_13
_atom_site_aniso_U_22
_atom_site_aniso_U_23
_atom_site_aniso_U_33
Sr1 0.008(1) -0.001(1) 0.002(1) 0.006(1) -0.001(1) 0.014(1)
Sr2 0.003(1) 0. 0. 0.010(1) 0. 0.020(1)
Sr3 0.004(1) 0. 0. 0.006(1) 0. 0.012(1)
Cu1 0.007(1) 0. .000(1) 0.007(1) 0. 0.017(1)
Cu2 0.003(1) 0. 0. 0.005(1) 0. 0.016(1)
N1 0.016(7) 0. 0.004(6) 0.006(6) 0. 0.021(9)
N2 0.009(6) 0. -0.006(6) 0.011(5) 0. 0.021(10)
N3 0.010(9) 0. 0. 0.006(9) 0. 0.027(12)

loop_
_atom_site_label
_atom_site_type_symbol
_atom_site_symmetry_multiplicity
_atom_site_Wyckoff_symbol
_atom_site_fract_x
_atom_site_fract_y
_atom_site_fract_z
_atom_site_occupancy
_atom_site_attached_hydrogens
_atom_site_calc_flag
Sr1 Sr2+ 8 f 0.2664(1) 0.3033(1) 0.2087(2) 1. 0 d
Sr2 Sr2+ 2 c 0. 0.5 0.5198(4) 1. 0 d
Sr3 Sr2+ 2 a 0. 0. -0.0011(3) 1. 0 d
Cu1 Cu1+ 4 d 0.3586(2) 0. 0.4347(3) 1. 0 d
Cu2 Cu1+ 2 b 0.5 0.5 0.4731(5) 1. 0 d
N1 N3- 4 e 0.2850(17) 0.5 0.4851(24) 1. 0 d
N2 N3- 4 d 0.2178(15) 0. 0.2429(24) 1. 0 d
N3 N3- 2 c 0. 0.5 0.1383(33) 1. 0 d

loop_
_atom_type_symbol
_atom_type_oxidation_number
Sr2+ 2.000
Cu1+ 1.000
N3- -3.000
